data_7036026
loop_
_publ_author_name
'Tacke, Reinhold'
'Kobelt, Claudia'
'Baus, Johannes A.'
'Bertermann, R\"udiger'
'Burschka, Christian'

_publ_section_title
;
 Synthesis, structure and reactivity of a donor-stabilised silylene with a
 bulky bidentate benzamidinato ligand.
;
_journal_issue 33
_journal_name_full 'Dalton transactions (Cambridge, England : 2003)'
_journal_page_first 14959
_journal_page_last 14974
_journal_paper_doi 10.1039/c5dt01581b
_journal_volume 44
_journal_year 2015
_chemical_formula_moiety 'C39 H59 Li N2 O2'
_chemical_formula_sum 'C39 H59 Li N2 O2'
_chemical_formula_weight 594.82
_chemical_name_systematic
;
 ?
;
_space_group_crystal_system monoclinic
_space_group_IT_number 14
_space_group_name_Hall '-P 2ybc'
_space_group_name_H-M_alt 'P 1 21/c 1'
_symmetry_space_group_name_Hall '-P 2ybc'
_symmetry_space_group_name_H-M 'P 1 21/c 1'
_atom_sites_solution_hydrogens geom
_audit_creation_method SHELXL-2013
_audit_update_record
;
2015-04-23 deposited with the CCDC.
2015-06-05 downloaded from the CCDC.
;
_cell_angle_alpha 90
_cell_angle_beta 101.163(12)
_cell_angle_gamma 90
_cell_formula_units_Z 8
_cell_length_a 15.646(6)
_cell_length_b 13.477(6)
_cell_length_c 35.262(14)
_cell_measurement_reflns_used 7912
_cell_measurement_temperature 100(2)
_cell_measurement_theta_max 24.74
_cell_measurement_theta_min 2.35
_cell_volume 7295(5)
_computing_cell_refinement 'Bruker SAINT'
_computing_data_collection 'Bruker APEX2'
_computing_data_reduction 'Bruker SAINT'
_computing_molecular_graphics 'ORTEP & POV-Ray'
_computing_publication_material 'Bruker SHELXTL'
_computing_structure_refinement 'SHELXL-2013 (Sheldrick, 2013)'
_computing_structure_solution 'SHELXS-2013 (Sheldrick, 2013)'
_diffrn_ambient_temperature 100(2)
_diffrn_measured_fraction_theta_full 0.997
_diffrn_measured_fraction_theta_max 0.997
_diffrn_measurement_device_type 'Bruker APEX-II CCD'
_diffrn_measurement_method '\f and \w scans'
_diffrn_radiation_monochromator graphite
_diffrn_radiation_type MoK\a
_diffrn_radiation_wavelength 0.71073
_diffrn_reflns_av_R_equivalents 0.0863
_diffrn_reflns_av_unetI/netI 0.0969
_diffrn_reflns_laue_measured_fraction_full 0.997
_diffrn_reflns_laue_measured_fraction_max 0.997
_diffrn_reflns_limit_h_max 19
_diffrn_reflns_limit_h_min -19
_diffrn_reflns_limit_k_max 16
_diffrn_reflns_limit_k_min -16
_diffrn_reflns_limit_l_max 43
_diffrn_reflns_limit_l_min -39
_diffrn_reflns_number 63534
_diffrn_reflns_point_group_measured_fraction_full 0.997
_diffrn_reflns_point_group_measured_fraction_max 0.997
_diffrn_reflns_theta_full 26.000
_diffrn_reflns_theta_max 26.022
_diffrn_reflns_theta_min 1.594
_diffrn_source 'rotating anode'
_exptl_absorpt_coefficient_mu 0.065
_exptl_absorpt_correction_T_max 0.7454
_exptl_absorpt_correction_T_min 0.5944
_exptl_absorpt_correction_type multi-scan
_exptl_absorpt_process_details 'Sababs 2008/1 (Bruker 2008)'
_exptl_crystal_colour colourless
_exptl_crystal_density_diffrn 1.083
_exptl_crystal_description block
_exptl_crystal_F_000 2608
_exptl_crystal_size_max .35
_exptl_crystal_size_mid .30
_exptl_crystal_size_min .25
_refine_diff_density_max 0.229
_refine_diff_density_min -0.239
_refine_diff_density_rms 0.050
_refine_ls_extinction_method none
_refine_ls_goodness_of_fit_ref 1.008
_refine_ls_hydrogen_treatment constr
_refine_ls_matrix_type full
_refine_ls_number_parameters 859
_refine_ls_number_reflns 14347
_refine_ls_number_restraints 33
_refine_ls_restrained_S_all 1.008
_refine_ls_R_factor_all 0.1459
_refine_ls_R_factor_gt 0.0641
_refine_ls_shift/su_max 0.000
_refine_ls_shift/su_mean 0.000
_refine_ls_structure_factor_coef Fsqd
_refine_ls_weighting_details 'w=1/[\s^2^(Fo^2^)+(0.0670P)^2^+1.5766P] where P=(Fo^2^+2Fc^2^)/3'
_refine_ls_weighting_scheme calc
_refine_ls_wR_factor_gt 0.1361
_refine_ls_wR_factor_ref 0.1676
_reflns_Friedel_coverage 0.000
_reflns_number_gt 7487
_reflns_number_total 14347
_reflns_threshold_expression 'I > 2\s(I)'
_cod_data_source_file c5dt01581b1.cif
_cod_data_source_block KOB52D
_cod_depositor_comments 'Adding full bibliography for 7036018--7036028.cif.'
_cod_database_code 7036026
_shelx_space_group_comment
;
The symmetry employed for this shelxl refinement is uniquely defined
by the following loop, which should always be used as a source of
symmetry information in preference to the above space-group names.
They are only intended as comments.
;
_shelxl_version_number 2013-4

loop_
_space_group_symop_operation_xyz
'x, y, z'
'-x, y+1/2, -z+1/2'
'-x, -y, -z'
'x, -y-1/2, z-1/2'

loop_
_atom_site_label
_atom_site_type_symbol
_atom_site_fract_x
_atom_site_fract_y
_atom_site_fract_z
_atom_site_U_iso_or_equiv
_atom_site_adp_type
_atom_site_occupancy
_atom_site_site_symmetry_order
_atom_site_calc_flag
_atom_site_refinement_flags_posn
_atom_site_refinement_flags_adp
_atom_site_refinement_flags_occupancy
_atom_site_disorder_assembly
_atom_site_disorder_group
Li1 Li 0.1174(3) 0.3597(3) 0.37990(13) 0.0260(11) Uani 1 1 d . . . . .
O1 O 0.05127(11) 0.29491(13) 0.41484(5) 0.0274(5) Uani 1 1 d . . . . .
O2 O 0.15333(12) 0.25295(13) 0.34704(5) 0.0323(5) Uani 1 1 d . . . . .
N1 N 0.05387(12) 0.48453(15) 0.35859(6) 0.0162(5) Uani 1 1 d . . . . .
N2 N 0.19518(12) 0.48281(15) 0.38728(6) 0.0160(5) Uani 1 1 d . . . . .
C1 C 0.12576(15) 0.53687(18) 0.37163(7) 0.0161(6) Uani 1 1 d . . . . .
C2 C 0.12813(15) 0.64791(18) 0.36874(7) 0.0165(6) Uani 1 1 d . . . . .
C3 C 0.07955(16) 0.69706(19) 0.33702(7) 0.0208(6) Uani 1 1 d . . . . .
H3 H 0.0466 0.6595 0.3165 0.025 Uiso 1 1 calc R U . . .
C4 C 0.07837(16) 0.7998(2) 0.33487(8) 0.0246(6) Uani 1 1 d . . . . .
H4 H 0.0442 0.8320 0.3131 0.029 Uiso 1 1 calc R U . . .
C5 C 0.12712(16) 0.8560(2) 0.36448(8) 0.0256(7) Uani 1 1 d . . . . .
H5 H 0.1267 0.9264 0.3630 0.031 Uiso 1 1 calc R U . . .
C6 C 0.17611(16) 0.80855(19) 0.39603(8) 0.0234(6) Uani 1 1 d . . . . .
H6 H 0.2095 0.8464 0.4164 0.028 Uiso 1 1 calc R U . . .
C7 C 0.17680(15) 0.70611(18) 0.39812(7) 0.0192(6) Uani 1 1 d . . . . .
H7 H 0.2110 0.6745 0.4200 0.023 Uiso 1 1 calc R U . . .
C8 C -0.02984(15) 0.52525(18) 0.34821(7) 0.0177(6) Uani 1 1 d . . . . .
C9 C -0.06855(15) 0.58661(19) 0.37267(7) 0.0193(6) Uani 1 1 d . . . . .
C10 C -0.15051(16) 0.6270(2) 0.35852(8) 0.0257(6) Uani 1 1 d . . . . .
H10 H -0.1756 0.6707 0.3745 0.031 Uiso 1 1 calc R U . . .
C11 C -0.19594(17) 0.6053(2) 0.32199(8) 0.0299(7) Uani 1 1 d . . . . .
H11 H -0.2504 0.6361 0.3124 0.036 Uiso 1 1 calc R U . . .
C12 C -0.16152(16) 0.5383(2) 0.29954(8) 0.0288(7) Uani 1 1 d . . . . .
H12 H -0.1944 0.5202 0.2750 0.035 Uiso 1 1 calc R U . . .
C13 C -0.07994(16) 0.4967(2) 0.31200(7) 0.0214(6) Uani 1 1 d . . . . .
C14 C -0.02654(16) 0.60647(19) 0.41442(7) 0.0198(6) Uani 1 1 d . . . . .
H14 H 0.0344 0.5802 0.4187 0.024 Uiso 1 1 calc R U . . .
C15 C -0.02172(17) 0.7170(2) 0.42426(8) 0.0307(7) Uani 1 1 d . . . . .
H15A H -0.0807 0.7429 0.4230 0.046 Uiso 1 1 calc R U . . .
H15B H 0.0062 0.7525 0.4057 0.046 Uiso 1 1 calc R U . . .
H15C H 0.0125 0.7263 0.4504 0.046 Uiso 1 1 calc R U . . .
C16 C -0.07506(17) 0.5515(2) 0.44192(7) 0.0264(7) Uani 1 1 d . . . . .
H16A H -0.0448 0.5618 0.4687 0.040 Uiso 1 1 calc R U . . .
H16B H -0.0768 0.4804 0.4360 0.040 Uiso 1 1 calc R U . . .
H16C H -0.1347 0.5770 0.4387 0.040 Uiso 1 1 calc R U . . .
C17 C -0.04313(16) 0.4223(2) 0.28709(7) 0.0250(6) Uani 1 1 d . . . . .
H17 H -0.0014 0.3791 0.3049 0.030 Uiso 1 1 calc R U . . .
C18 C 0.00909(18) 0.4746(2) 0.26031(8) 0.0364(8) Uani 1 1 d . . . . .
H18A H 0.0557 0.5142 0.2758 0.055 Uiso 1 1 calc R U . . .
H18B H -0.0297 0.5183 0.2425 0.055 Uiso 1 1 calc R U . . .
H18C H 0.0346 0.4250 0.2455 0.055 Uiso 1 1 calc R U . . .
C19 C -0.11265(18) 0.3540(2) 0.26405(8) 0.0424(9) Uani 1 1 d . . . . .
H19A H -0.1481 0.3256 0.2814 0.064 Uiso 1 1 calc R U . . .
H19B H -0.0843 0.3004 0.2523 0.064 Uiso 1 1 calc R U . . .
H19C H -0.1500 0.3923 0.2437 0.064 Uiso 1 1 calc R U . . .
C20 C 0.28013(15) 0.52169(18) 0.39761(7) 0.0164(6) Uani 1 1 d . . . . .
C21 C 0.32533(15) 0.56664(18) 0.37120(7) 0.0184(6) Uani 1 1 d . . . . .
C22 C 0.40883(16) 0.60402(19) 0.38488(7) 0.0219(6) Uani 1 1 d . . . . .
H22 H 0.4387 0.6366 0.3674 0.026 Uiso 1 1 calc R U . . .
C23 C 0.44907(16) 0.59477(19) 0.42313(8) 0.0238(6) Uani 1 1 d . . . . .
H23 H 0.5054 0.6221 0.4319 0.029 Uiso 1 1 calc R U . . .
C24 C 0.40692(16) 0.54549(19) 0.44856(8) 0.0232(6) Uani 1 1 d . . . . .
H24 H 0.4355 0.5373 0.4747 0.028 Uiso 1 1 calc R U . . .
C25 C 0.32331(15) 0.50762(18) 0.43655(7) 0.0181(6) Uani 1 1 d . . . . .
C26 C 0.28822(16) 0.57411(19) 0.32820(7) 0.0206(6) Uani 1 1 d . . . . .
H26 H 0.2264 0.5507 0.3237 0.025 Uiso 1 1 calc R U . . .
C27 C 0.28838(17) 0.6806(2) 0.31291(8) 0.0299(7) Uani 1 1 d . . . . .
H27A H 0.2582 0.7242 0.3283 0.045 Uiso 1 1 calc R U . . .
H27B H 0.2584 0.6824 0.2858 0.045 Uiso 1 1 calc R U . . .
H27C H 0.3486 0.7032 0.3149 0.045 Uiso 1 1 calc R U . . .
C28 C 0.33894(17) 0.5055(2) 0.30540(8) 0.0307(7) Uani 1 1 d . . . . .
H28A H 0.3998 0.5273 0.3092 0.046 Uiso 1 1 calc R U . . .
H28B H 0.3127 0.5085 0.2778 0.046 Uiso 1 1 calc R U . . .
H28C H 0.3366 0.4372 0.3146 0.046 Uiso 1 1 calc R U . . .
C29 C 0.27703(16) 0.4557(2) 0.46507(7) 0.0220(6) Uani 1 1 d . . . . .
H29 H 0.2387 0.4037 0.4503 0.026 Uiso 1 1 calc R U . . .
C30 C 0.21764(17) 0.5271(2) 0.48165(8) 0.0300(7) Uani 1 1 d . . . . .
H30A H 0.1894 0.4917 0.5001 0.045 Uiso 1 1 calc R U . . .
H30B H 0.1731 0.5534 0.4606 0.045 Uiso 1 1 calc R U . . .
H30C H 0.2524 0.5820 0.4948 0.045 Uiso 1 1 calc R U . . .
C31 C 0.33715(18) 0.4033(2) 0.49817(8) 0.0348(7) Uani 1 1 d . . . . .
H31A H 0.3706 0.4528 0.5153 0.052 Uiso 1 1 calc R U . . .
H31B H 0.3772 0.3599 0.4877 0.052 Uiso 1 1 calc R U . . .
H31C H 0.3023 0.3635 0.5128 0.052 Uiso 1 1 calc R U . . .
C32 C -0.02040(17) 0.2321(2) 0.39780(9) 0.0342(7) Uani 1 1 d . . . . .
H32A H -0.0266 0.1782 0.4161 0.041 Uiso 1 1 calc R U . . .
H32B H -0.0072 0.2013 0.3741 0.041 Uiso 1 1 calc R U . . .
C33 C -0.10468(18) 0.2870(2) 0.38774(9) 0.0385(8) Uani 1 1 d . . . . .
H33A H -0.1190 0.3161 0.4112 0.058 Uiso 1 1 calc R U . . .
H33B H -0.1510 0.2411 0.3762 0.058 Uiso 1 1 calc R U . . .
H33C H -0.0994 0.3399 0.3693 0.058 Uiso 1 1 calc R U . . .
C34 C 0.05715(19) 0.3133(2) 0.45545(8) 0.0345(7) Uani 1 1 d . . . . .
H34A H -0.0022 0.3151 0.4613 0.041 Uiso 1 1 calc R U . . .
H34B H 0.0844 0.3789 0.4620 0.041 Uiso 1 1 calc R U . . .
C35 C 0.1100(2) 0.2346(2) 0.48002(9) 0.0454(9) Uani 1 1 d . . . . .
H35A H 0.1153 0.2516 0.5074 0.068 Uiso 1 1 calc R U . . .
H35B H 0.1682 0.2310 0.4736 0.068 Uiso 1 1 calc R U . . .
H35C H 0.0809 0.1702 0.4750 0.068 Uiso 1 1 calc R U . . .
C36 C 0.1857(2) 0.1533(2) 0.35467(9) 0.0458(9) Uani 1 1 d . . . . .
H36A H 0.2429 0.1467 0.3469 0.055 Uiso 1 1 calc R U . . .
H36B H 0.1449 0.1057 0.3392 0.055 Uiso 1 1 calc R U . . .
C37 C 0.1950(2) 0.1294(2) 0.39669(9) 0.0487(9) Uani 1 1 d . . . . .
H37A H 0.2340 0.1777 0.4120 0.073 Uiso 1 1 calc R U . . .
H37B H 0.2194 0.0626 0.4016 0.073 Uiso 1 1 calc R U . . .
H37C H 0.1377 0.1322 0.4040 0.073 Uiso 1 1 calc R U . . .
C38 C 0.17086(19) 0.2901(2) 0.31107(8) 0.0372(8) Uani 1 1 d . . . . .
H38A H 0.2344 0.2876 0.3119 0.045 Uiso 1 1 calc R U . . .
H38B H 0.1526 0.3604 0.3082 0.045 Uiso 1 1 calc R U . . .
C39 C 0.1250(2) 0.2327(3) 0.27604(9) 0.0530(9) Uani 1 1 d . . . . .
H39A H 0.1478 0.1649 0.2771 0.079 Uiso 1 1 calc R U . . .
H39B H 0.1352 0.2654 0.2525 0.079 Uiso 1 1 calc R U . . .
H39C H 0.0623 0.2309 0.2759 0.079 Uiso 1 1 calc R U . . .
Li2 Li 0.6222(3) 0.2111(3) 0.38475(13) 0.0253(11) Uani 1 1 d D . . . .
O3 O 0.65827(12) 0.31901(14) 0.35283(6) 0.0330(5) Uani 1 1 d . . . . .
N4 N 0.56077(12) 0.08818(15) 0.36112(6) 0.0177(5) Uani 1 1 d . . . . .
N3 N 0.70275(12) 0.08671(15) 0.38970(6) 0.0177(5) Uani 1 1 d . . . . .
C40 C 0.63214(15) 0.03412(18) 0.37383(7) 0.0167(6) Uani 1 1 d . . . . .
C41 C 0.63261(15) -0.07766(19) 0.37105(7) 0.0196(6) Uani 1 1 d . . . . .
C42 C 0.58538(16) -0.1262(2) 0.33899(8) 0.0244(6) Uani 1 1 d . . . . .
H42 H 0.5543 -0.0885 0.3180 0.029 Uiso 1 1 calc R U . . .
C43 C 0.58283(17) -0.2290(2) 0.33712(8) 0.0297(7) Uani 1 1 d . . . . .
H43 H 0.5504 -0.2612 0.3150 0.036 Uiso 1 1 calc R U . . .
C44 C 0.62749(17) -0.2842(2) 0.36751(9) 0.0315(7) Uani 1 1 d . . . . .
H44 H 0.6250 -0.3546 0.3665 0.038 Uiso 1 1 calc R U . . .
C45 C 0.67563(17) -0.2375(2) 0.39934(8) 0.0296(7) Uani 1 1 d . . . . .
H45 H 0.7074 -0.2758 0.4200 0.036 Uiso 1 1 calc R U . . .
C46 C 0.67787(15) -0.13481(19) 0.40129(8) 0.0224(6) Uani 1 1 d . . . . .
H46 H 0.7106 -0.1031 0.4235 0.027 Uiso 1 1 calc R U . . .
C47 C 0.47697(15) 0.04631(19) 0.35055(7) 0.0200(6) Uani 1 1 d . . . . .
C48 C 0.42797(16) 0.0736(2) 0.31363(7) 0.0232(6) Uani 1 1 d . . . . .
C49 C 0.34702(16) 0.0298(2) 0.30085(8) 0.0312(7) Uani 1 1 d . . . . .
H49 H 0.3147 0.0459 0.2760 0.037 Uiso 1 1 calc R U . . .
C50 C 0.31296(17) -0.0365(2) 0.32374(9) 0.0347(8) Uani 1 1 d . . . . .
H50 H 0.2591 -0.0686 0.3141 0.042 Uiso 1 1 calc R U . . .
C51 C 0.35723(17) -0.0560(2) 0.36061(8) 0.0284(7) Uani 1 1 d . . . . .
H51 H 0.3319 -0.0992 0.3766 0.034 Uiso 1 1 calc R U . . .
C52 C 0.43859(15) -0.01376(19) 0.37512(8) 0.0217(6) Uani 1 1 d . . . . .
C53 C 0.46469(16) 0.1475(2) 0.28860(7) 0.0267(7) Uani 1 1 d . . . . .
H53 H 0.5077 0.1894 0.3063 0.032 Uiso 1 1 calc R U . . .
C54 C 0.51435(19) 0.0956(2) 0.26107(8) 0.0411(8) Uani 1 1 d . . . . .
H54A H 0.5616 0.0558 0.2760 0.062 Uiso 1 1 calc R U . . .
H54B H 0.5389 0.1454 0.2460 0.062 Uiso 1 1 calc R U . . .
H54C H 0.4745 0.0523 0.2436 0.062 Uiso 1 1 calc R U . . .
C55 C 0.39540(19) 0.2179(3) 0.26657(9) 0.0461(9) Uani 1 1 d . . . . .
H55A H 0.3628 0.2481 0.2847 0.069 Uiso 1 1 calc R U . . .
H55B H 0.3553 0.1804 0.2469 0.069 Uiso 1 1 calc R U . . .
H55C H 0.4238 0.2699 0.2541 0.069 Uiso 1 1 calc R U . . .
C56 C 0.47917(16) -0.0307(2) 0.41728(8) 0.0244(6) Uani 1 1 d . . . . .
H56 H 0.5407 -0.0064 0.4216 0.029 Uiso 1 1 calc R U . . .
C57 C 0.48090(18) -0.1397(2) 0.42917(9) 0.0385(8) Uani 1 1 d . . . . .
H57A H 0.5154 -0.1471 0.4554 0.058 Uiso 1 1 calc R U . . .
H57B H 0.5072 -0.1793 0.4111 0.058 Uiso 1 1 calc R U . . .
H57C H 0.4213 -0.1627 0.4287 0.058 Uiso 1 1 calc R U . . .
C58 C 0.42996(18) 0.0310(2) 0.44296(8) 0.0345(7) Uani 1 1 d . . . . .
H58A H 0.4571 0.0214 0.4702 0.052 Uiso 1 1 calc R U . . .
H58B H 0.3690 0.0094 0.4388 0.052 Uiso 1 1 calc R U . . .
H58C H 0.4324 0.1014 0.4363 0.052 Uiso 1 1 calc R U . . .
C59 C 0.78705(15) 0.04432(18) 0.39910(7) 0.0172(6) Uani 1 1 d . . . . .
C60 C 0.83065(16) 0.04905(19) 0.43809(7) 0.0210(6) Uani 1 1 d . . . . .
C61 C 0.91489(16) 0.0105(2) 0.44836(8) 0.0266(7) Uani 1 1 d . . . . .
H61 H 0.9437 0.0122 0.4747 0.032 Uiso 1 1 calc R U . . .
C62 C 0.95709(16) -0.0300(2) 0.42114(8) 0.0273(7) Uani 1 1 d . . . . .
H62 H 1.0142 -0.0564 0.4286 0.033 Uiso 1 1 calc R U . . .
C63 C 0.91539(16) -0.03179(19) 0.38307(8) 0.0255(6) Uani 1 1 d . . . . .
H63 H 0.9450 -0.0588 0.3643 0.031 Uiso 1 1 calc R U . . .
C64 C 0.83098(15) 0.00488(18) 0.37103(7) 0.0195(6) Uani 1 1 d . . . . .
C65 C 0.78734(17) 0.0927(2) 0.46908(7) 0.0275(7) Uani 1 1 d . . . . .
H65 H 0.7282 0.1163 0.4563 0.033 Uiso 1 1 calc R U . . .
C66 C 0.7756(2) 0.0172(3) 0.50003(9) 0.0541(10) Uani 1 1 d . . . . .
H66A H 0.8328 -0.0022 0.5148 0.081 Uiso 1 1 calc R U . . .
H66B H 0.7454 -0.0415 0.4876 0.081 Uiso 1 1 calc R U . . .
H66C H 0.7411 0.0470 0.5175 0.081 Uiso 1 1 calc R U . . .
C67 C 0.83788(19) 0.1821(2) 0.48842(9) 0.0393(8) Uani 1 1 d . . . . .
H67A H 0.8074 0.2100 0.5078 0.059 Uiso 1 1 calc R U . . .
H67B H 0.8422 0.2325 0.4689 0.059 Uiso 1 1 calc R U . . .
H67C H 0.8965 0.1611 0.5010 0.059 Uiso 1 1 calc R U . . .
C68 C 0.79187(17) 0.0026(2) 0.32803(7) 0.0247(6) Uani 1 1 d . . . . .
H68 H 0.7304 0.0268 0.3246 0.030 Uiso 1 1 calc R U . . .
C69 C 0.78996(18) -0.1026(2) 0.31146(8) 0.0335(7) Uani 1 1 d . . . . .
H69A H 0.8497 -0.1266 0.3132 0.050 Uiso 1 1 calc R U . . .
H69B H 0.7602 -0.1018 0.2843 0.050 Uiso 1 1 calc R U . . .
H69C H 0.7587 -0.1466 0.3262 0.050 Uiso 1 1 calc R U . . .
C70 C 0.84153(18) 0.0727(2) 0.30560(8) 0.0336(7) Uani 1 1 d . . . . .
H70A H 0.8415 0.1399 0.3162 0.050 Uiso 1 1 calc R U . . .
H70B H 0.8131 0.0734 0.2783 0.050 Uiso 1 1 calc R U . . .
H70C H 0.9017 0.0496 0.3080 0.050 Uiso 1 1 calc R U . . .
C71 C 0.67831(18) 0.2848(2) 0.31703(8) 0.0364(8) Uani 1 1 d . . . . .
H71A H 0.6625 0.2138 0.3138 0.044 Uiso 1 1 calc R U . . .
H71B H 0.7420 0.2901 0.3185 0.044 Uiso 1 1 calc R U . . .
C72 C 0.6322(2) 0.3412(2) 0.28184(9) 0.0490(9) Uani 1 1 d . . . . .
H72A H 0.5697 0.3445 0.2821 0.074 Uiso 1 1 calc R U . . .
H72B H 0.6411 0.3071 0.2584 0.074 Uiso 1 1 calc R U . . .
H72C H 0.6559 0.4086 0.2823 0.074 Uiso 1 1 calc R U . . .
C73 C 0.6898(2) 0.4186(2) 0.36176(10) 0.0492(9) Uani 1 1 d . . . . .
H73A H 0.6516 0.4664 0.3451 0.059 Uiso 1 1 calc R U . . .
H73B H 0.7493 0.4251 0.3563 0.059 Uiso 1 1 calc R U . . .
C74 C 0.6911(2) 0.4421(2) 0.40294(10) 0.0532(10) Uani 1 1 d . . . . .
H74A H 0.7276 0.3936 0.4194 0.080 Uiso 1 1 calc R U . . .
H74B H 0.6317 0.4393 0.4079 0.080 Uiso 1 1 calc R U . . .
H74C H 0.7150 0.5088 0.4087 0.080 Uiso 1 1 calc R U . . .
O4 O 0.5384(3) 0.2774(5) 0.41318(12) 0.0253(10) Uani 0.658(6) 1 d D . P A 1
C75 C 0.4693(3) 0.3272(5) 0.38782(19) 0.0302(15) Uani 0.658(6) 1 d D U P A 1
H75A H 0.4818 0.3264 0.3614 0.036 Uiso 0.658(6) 1 calc R U P A 1
H75B H 0.4682 0.3974 0.3960 0.036 Uiso 0.658(6) 1 calc R U P A 1
C76 C 0.3797(3) 0.2824(4) 0.38665(16) 0.0356(14) Uani 0.658(6) 1 d D U P A 1
H76A H 0.3809 0.2118 0.3801 0.053 Uiso 0.658(6) 1 calc R U P A 1
H76B H 0.3369 0.3167 0.3670 0.053 Uiso 0.658(6) 1 calc R U P A 1
H76C H 0.3636 0.2900 0.4120 0.053 Uiso 0.658(6) 1 calc R U P A 1
C77 C 0.5366(3) 0.3001(3) 0.45364(11) 0.0329(14) Uani 0.658(6) 1 d D U P A 1
H77A H 0.4793 0.2816 0.4595 0.040 Uiso 0.658(6) 1 calc R U P A 1
H77B H 0.5452 0.3722 0.4583 0.040 Uiso 0.658(6) 1 calc R U P A 1
C78 C 0.6069(5) 0.2440(6) 0.47931(19) 0.0314(17) Uani 0.658(6) 1 d D U P A 1
H78A H 0.6061 0.2599 0.5064 0.047 Uiso 0.658(6) 1 calc R U P A 1
H78B H 0.6635 0.2625 0.4734 0.047 Uiso 0.658(6) 1 calc R U P A 1
H78C H 0.5975 0.1727 0.4751 0.047 Uiso 0.658(6) 1 calc R U P A 1
O4B O 0.5601(7) 0.2690(12) 0.4233(2) 0.0253(10) Uani 0.342(6) 1 d D . P A 2
C75B C 0.4764(5) 0.3122(8) 0.4160(3) 0.038(3) Uani 0.342(6) 1 d D U P A 2
H75C H 0.4815 0.3841 0.4218 0.045 Uiso 0.342(6) 1 calc R U P A 2
H75D H 0.4408 0.2819 0.4333 0.045 Uiso 0.342(6) 1 calc R U P A 2
C76B C 0.4322(10) 0.2979(11) 0.3750(3) 0.052(5) Uani 0.342(6) 1 d D U P A 2
H76D H 0.4690 0.3242 0.3579 0.078 Uiso 0.342(6) 1 calc R U P A 2
H76E H 0.3763 0.3330 0.3703 0.078 Uiso 0.342(6) 1 calc R U P A 2
H76F H 0.4220 0.2269 0.3699 0.078 Uiso 0.342(6) 1 calc R U P A 2
C77B C 0.6127(6) 0.2893(7) 0.4599(2) 0.029(3) Uani 0.342(6) 1 d D U P A 2
H77C H 0.6064 0.3603 0.4661 0.035 Uiso 0.342(6) 1 calc R U P A 2
H77D H 0.6744 0.2777 0.4585 0.035 Uiso 0.342(6) 1 calc R U P A 2
C78B C 0.5904(12) 0.2277(16) 0.4918(4) 0.054(5) Uani 0.342(6) 1 d D U P A 2
H78D H 0.5302 0.2413 0.4943 0.081 Uiso 0.342(6) 1 calc R U P A 2
H78E H 0.6299 0.2442 0.5161 0.081 Uiso 0.342(6) 1 calc R U P A 2
H78F H 0.5964 0.1573 0.4859 0.081 Uiso 0.342(6) 1 calc R U P A 2

loop_
_atom_site_aniso_label
_atom_site_aniso_U_11
_atom_site_aniso_U_22
_atom_site_aniso_U_33
_atom_site_aniso_U_23
_atom_site_aniso_U_13
_atom_site_aniso_U_12
Li1 0.028(3) 0.023(3) 0.028(3) -0.002(2) 0.007(2) 0.0019(19)
O1 0.0292(11) 0.0237(11) 0.0294(11) 0.0024(8) 0.0057(9) -0.0086(8)
O2 0.0453(12) 0.0170(11) 0.0381(12) -0.0026(9) 0.0172(10) 0.0040(9)
N1 0.0147(11) 0.0167(12) 0.0171(12) -0.0008(9) 0.0032(9) -0.0016(9)
N2 0.0163(11) 0.0146(12) 0.0163(12) 0.0005(9) 0.0013(9) -0.0009(9)
C1 0.0184(13) 0.0167(14) 0.0141(13) 0.0015(11) 0.0051(11) 0.0004(11)
C2 0.0161(13) 0.0139(14) 0.0210(15) 0.0014(11) 0.0076(11) -0.0019(10)
C3 0.0207(14) 0.0221(16) 0.0215(15) 0.0000(12) 0.0091(12) -0.0005(11)
C4 0.0241(15) 0.0234(17) 0.0292(16) 0.0117(13) 0.0126(13) 0.0051(12)
C5 0.0284(15) 0.0131(15) 0.0391(18) 0.0027(13) 0.0164(14) 0.0004(12)
C6 0.0239(14) 0.0179(16) 0.0303(16) -0.0029(12) 0.0096(13) -0.0048(11)
C7 0.0181(13) 0.0178(15) 0.0232(15) -0.0004(11) 0.0075(12) 0.0002(11)
C8 0.0159(13) 0.0175(15) 0.0196(15) 0.0046(11) 0.0034(11) -0.0010(10)
C9 0.0181(13) 0.0168(15) 0.0232(15) 0.0041(11) 0.0046(12) -0.0031(11)
C10 0.0216(15) 0.0270(17) 0.0300(17) 0.0042(13) 0.0085(13) 0.0033(12)
C11 0.0172(14) 0.0383(19) 0.0333(18) 0.0121(14) 0.0026(13) 0.0056(12)
C12 0.0194(15) 0.0437(19) 0.0214(16) 0.0058(14) -0.0006(12) -0.0033(13)
C13 0.0201(14) 0.0258(16) 0.0190(15) 0.0048(12) 0.0052(12) -0.0040(11)
C14 0.0190(13) 0.0170(15) 0.0248(15) -0.0023(11) 0.0076(12) -0.0005(11)
C15 0.0313(16) 0.0241(17) 0.0400(18) -0.0078(13) 0.0153(14) -0.0042(12)
C16 0.0309(16) 0.0245(17) 0.0240(16) -0.0008(12) 0.0060(13) -0.0046(12)
C17 0.0239(15) 0.0321(17) 0.0185(15) -0.0015(12) 0.0031(12) -0.0069(12)
C18 0.0402(18) 0.040(2) 0.0323(18) -0.0024(15) 0.0155(15) -0.0062(14)
C19 0.0349(18) 0.060(2) 0.0321(18) -0.0166(16) 0.0068(15) -0.0159(16)
C20 0.0173(13) 0.0136(14) 0.0182(14) -0.0036(11) 0.0035(11) 0.0003(10)
C21 0.0188(13) 0.0137(14) 0.0226(15) -0.0008(11) 0.0041(12) 0.0027(10)
C22 0.0199(14) 0.0188(15) 0.0285(16) 0.0014(12) 0.0086(12) -0.0025(11)
C23 0.0160(14) 0.0222(16) 0.0317(17) -0.0022(13) 0.0010(12) 0.0002(11)
C24 0.0229(14) 0.0241(16) 0.0211(15) -0.0037(12) 0.0010(12) 0.0041(11)
C25 0.0189(14) 0.0142(14) 0.0209(15) -0.0019(11) 0.0027(11) 0.0022(10)
C26 0.0200(14) 0.0223(16) 0.0205(15) 0.0017(12) 0.0069(12) -0.0018(11)
C27 0.0293(16) 0.0304(18) 0.0297(17) 0.0101(13) 0.0051(13) -0.0010(13)
C28 0.0356(17) 0.0335(18) 0.0256(16) -0.0015(13) 0.0121(13) 0.0006(13)
C29 0.0257(15) 0.0246(16) 0.0156(14) 0.0015(12) 0.0035(12) 0.0003(11)
C30 0.0328(16) 0.0325(18) 0.0274(16) 0.0020(13) 0.0122(13) -0.0016(13)
C31 0.0367(17) 0.0389(19) 0.0287(17) 0.0122(14) 0.0063(14) 0.0061(14)
C32 0.0304(16) 0.0256(17) 0.047(2) -0.0013(14) 0.0098(15) -0.0105(13)
C33 0.0347(18) 0.0328(19) 0.045(2) 0.0041(15) 0.0015(15) -0.0072(14)
C34 0.0398(18) 0.0335(19) 0.0325(18) -0.0024(14) 0.0128(15) -0.0024(14)
C35 0.052(2) 0.051(2) 0.0347(19) 0.0063(16) 0.0108(16) 0.0070(17)
C36 0.059(2) 0.0231(19) 0.056(2) 0.0011(16) 0.0130(18) 0.0092(15)
C37 0.058(2) 0.034(2) 0.055(2) 0.0036(17) 0.0123(18) 0.0126(16)
C38 0.0421(19) 0.0331(19) 0.041(2) -0.0003(15) 0.0201(16) 0.0012(14)
C39 0.080(3) 0.041(2) 0.040(2) -0.0091(17) 0.0172(19) 0.0021(19)
Li2 0.022(2) 0.018(3) 0.034(3) 0.000(2) 0.002(2) 0.0020(18)
O3 0.0396(12) 0.0193(11) 0.0435(13) 0.0022(9) 0.0163(10) -0.0020(9)
N4 0.0124(11) 0.0178(12) 0.0216(12) -0.0012(9) 0.0002(9) 0.0008(9)
N3 0.0141(11) 0.0171(12) 0.0209(12) -0.0005(9) 0.0010(9) -0.0014(9)
C40 0.0172(13) 0.0185(15) 0.0152(13) 0.0000(11) 0.0053(11) 0.0000(11)
C41 0.0171(13) 0.0186(15) 0.0247(15) -0.0028(12) 0.0084(12) -0.0016(11)
C42 0.0212(14) 0.0214(16) 0.0321(17) -0.0047(13) 0.0090(13) -0.0003(11)
C43 0.0290(16) 0.0256(18) 0.0363(18) -0.0102(14) 0.0110(14) -0.0058(13)
C44 0.0306(16) 0.0140(15) 0.055(2) -0.0080(14) 0.0202(16) -0.0024(12)
C45 0.0277(16) 0.0200(17) 0.0438(19) 0.0062(14) 0.0133(14) 0.0027(12)
C46 0.0180(14) 0.0200(16) 0.0300(16) 0.0011(12) 0.0064(12) 0.0015(11)
C47 0.0175(14) 0.0189(15) 0.0239(15) -0.0062(12) 0.0049(12) -0.0006(11)
C48 0.0183(14) 0.0284(17) 0.0228(15) -0.0074(12) 0.0040(12) 0.0009(11)
C49 0.0193(15) 0.045(2) 0.0282(17) -0.0135(14) 0.0010(13) -0.0007(13)
C50 0.0198(15) 0.042(2) 0.042(2) -0.0191(16) 0.0060(14) -0.0101(13)
C51 0.0219(15) 0.0279(17) 0.0373(18) -0.0089(13) 0.0104(14) -0.0072(12)
C52 0.0178(13) 0.0179(15) 0.0306(16) -0.0060(12) 0.0076(12) -0.0006(11)
C53 0.0206(14) 0.0373(18) 0.0217(15) 0.0016(13) 0.0029(12) 0.0037(12)
C54 0.0449(19) 0.044(2) 0.040(2) 0.0015(16) 0.0216(16) 0.0032(15)
C55 0.0346(18) 0.066(3) 0.037(2) 0.0169(17) 0.0052(15) 0.0139(16)
C56 0.0199(14) 0.0220(16) 0.0331(17) 0.0035(13) 0.0091(13) -0.0008(11)
C57 0.0359(17) 0.0249(18) 0.057(2) 0.0136(15) 0.0147(16) 0.0029(13)
C58 0.0347(17) 0.041(2) 0.0286(17) 0.0018(14) 0.0083(14) 0.0065(14)
C59 0.0156(13) 0.0119(14) 0.0231(15) 0.0006(11) 0.0012(11) -0.0002(10)
C60 0.0200(14) 0.0181(15) 0.0241(15) 0.0016(12) 0.0023(12) -0.0030(11)
C61 0.0228(15) 0.0245(16) 0.0279(16) 0.0042(13) -0.0062(13) -0.0037(12)
C62 0.0176(14) 0.0195(16) 0.0424(19) -0.0001(13) -0.0001(13) 0.0025(11)
C63 0.0227(15) 0.0181(15) 0.0368(18) -0.0031(13) 0.0084(13) 0.0023(11)
C64 0.0193(13) 0.0142(14) 0.0258(15) 0.0005(11) 0.0060(12) -0.0008(10)
C65 0.0291(16) 0.0324(18) 0.0203(15) -0.0014(13) 0.0028(13) -0.0011(13)
C66 0.086(3) 0.044(2) 0.039(2) -0.0046(17) 0.030(2) -0.0169(19)
C67 0.0429(19) 0.0312(19) 0.044(2) -0.0105(15) 0.0093(16) -0.0064(14)
C68 0.0250(15) 0.0244(16) 0.0261(16) -0.0038(12) 0.0084(12) 0.0025(12)
C69 0.0330(17) 0.0333(19) 0.0349(18) -0.0103(14) 0.0086(14) -0.0003(13)
C70 0.0402(18) 0.0376(19) 0.0254(17) 0.0005(14) 0.0118(14) 0.0029(14)
C71 0.0324(17) 0.038(2) 0.042(2) 0.0062(15) 0.0140(15) -0.0003(14)
C72 0.052(2) 0.043(2) 0.051(2) 0.0147(17) 0.0092(18) -0.0049(16)
C73 0.050(2) 0.0205(18) 0.079(3) 0.0019(18) 0.0184(19) -0.0047(15)
C74 0.043(2) 0.034(2) 0.084(3) -0.0191(19) 0.0147(19) -0.0100(16)
O4 0.040(3) 0.0222(18) 0.012(2) -0.001(2) 0.001(2) 0.002(2)
C75 0.029(4) 0.032(3) 0.030(5) 0.004(3) 0.006(3) 0.010(2)
C76 0.026(3) 0.034(3) 0.046(3) -0.003(2) 0.006(3) -0.002(2)
C77 0.037(3) 0.037(3) 0.027(3) -0.007(2) 0.013(2) 0.002(2)
C78 0.038(4) 0.035(4) 0.021(5) 0.000(3) 0.005(3) 0.005(3)
O4B 0.040(3) 0.0222(18) 0.012(2) -0.001(2) 0.001(2) 0.002(2)
C75B 0.027(5) 0.038(6) 0.048(8) -0.007(5) 0.008(5) 0.015(4)
C76B 0.054(12) 0.054(10) 0.038(8) -0.007(6) -0.017(7) 0.038(8)
C77B 0.032(6) 0.031(6) 0.024(6) -0.016(4) 0.006(5) 0.004(4)
C78B 0.057(10) 0.076(12) 0.035(10) 0.019(8) 0.024(7) 0.005(8)

loop_
_atom_type_symbol
_atom_type_description
_atom_type_scat_dispersion_real
_atom_type_scat_dispersion_imag
_atom_type_scat_source
C C 0.0033 0.0016 'International Tables Vol C Tables 4.2.6.8 and 6.1.1.4'
H H 0.0000 0.0000 'International Tables Vol C Tables 4.2.6.8 and 6.1.1.4'
Li Li -0.0003 0.0001 'International Tables Vol C Tables 4.2.6.8 and 6.1.1.4'
N N 0.0061 0.0033 'International Tables Vol C Tables 4.2.6.8 and 6.1.1.4'
O O 0.0106 0.0060 'International Tables Vol C Tables 4.2.6.8 and 6.1.1.4'

loop_
_geom_angle_atom_site_label_1
_geom_angle_atom_site_label_2
_geom_angle_atom_site_label_3
_geom_angle
O1 Li1 O2 106.6(2)
O1 Li1 N1 108.8(2)
O2 Li1 N1 123.9(2)
O1 Li1 N2 130.9(2)
O2 Li1 N2 115.6(2)
N1 Li1 N2 67.05(16)
O1 Li1 C1 124.4(2)
O2 Li1 C1 128.0(2)
N1 Li1 C1 33.52(10)
N2 Li1 C1 33.61(10)
C34 O1 C32 114.3(2)
C34 O1 Li1 127.5(2)
C32 O1 Li1 117.6(2)
C38 O2 C36 111.6(2)
C38 O2 Li1 112.6(2)
C36 O2 Li1 133.7(2)
C1 N1 C8 124.5(2)
C1 N1 Li1 89.47(19)
C8 N1 Li1 142.1(2)
C1 N2 C20 123.7(2)
C1 N2 Li1 88.49(19)
C20 N2 Li1 147.5(2)
N1 C1 N2 114.8(2)
N1 C1 C2 122.3(2)
N2 C1 C2 122.9(2)
N1 C1 Li1 57.02(16)
N2 C1 Li1 57.90(16)
C2 C1 Li1 176.2(2)
C3 C2 C7 117.5(2)
C3 C2 C1 120.8(2)
C7 C2 C1 121.7(2)
C4 C3 C2 121.2(2)
C3 C4 C5 120.2(2)
C6 C5 C4 119.4(3)
C5 C6 C7 120.2(3)
C6 C7 C2 121.5(2)
N1 C8 C9 124.0(2)
N1 C8 C13 117.1(2)
C9 C8 C13 118.8(2)
C10 C9 C8 118.9(2)
C10 C9 C14 118.3(2)
C8 C9 C14 122.7(2)
C11 C10 C9 121.6(3)
C10 C11 C12 119.3(3)
C11 C12 C13 121.4(3)
C12 C13 C8 119.4(2)
C12 C13 C17 120.9(2)
C8 C13 C17 119.7(2)
C9 C14 C15 112.7(2)
C9 C14 C16 110.7(2)
C15 C14 C16 109.7(2)
C13 C17 C19 113.2(2)
C13 C17 C18 111.0(2)
C19 C17 C18 111.0(2)
N2 C20 C21 123.9(2)
N2 C20 C25 116.6(2)
C21 C20 C25 119.3(2)
C22 C21 C20 118.8(2)
C22 C21 C26 118.2(2)
C20 C21 C26 123.0(2)
C23 C22 C21 121.7(2)
C22 C23 C24 119.5(2)
C23 C24 C25 121.2(2)
C24 C25 C20 119.2(2)
C24 C25 C29 120.5(2)
C20 C25 C29 120.2(2)
C21 C26 C27 112.8(2)
C21 C26 C28 110.2(2)
C27 C26 C28 110.0(2)
C25 C29 C31 114.7(2)
C25 C29 C30 111.5(2)
C31 C29 C30 109.2(2)
O1 C32 C33 112.8(2)
O1 C34 C35 111.9(2)
O2 C36 C37 110.4(2)
O2 C38 C39 113.6(2)
O4B Li2 O3 109.4(5)
O3 Li2 O4 104.0(3)
O4B Li2 N4 110.5(6)
O3 Li2 N4 122.2(2)
O4 Li2 N4 105.5(3)
O4B Li2 N3 129.0(4)
O3 Li2 N3 113.7(2)
O4 Li2 N3 139.4(3)
N4 Li2 N3 66.75(16)
O4B Li2 C40 123.5(6)
O3 Li2 C40 126.6(2)
O4 Li2 C40 125.8(3)
N4 Li2 C40 33.42(10)
N3 Li2 C40 33.50(10)
C71 O3 C73 111.5(2)
C71 O3 Li2 113.5(2)
C73 O3 Li2 132.8(2)
C40 N4 C47 123.0(2)
C40 N4 Li2 90.52(19)
C47 N4 Li2 141.6(2)
C40 N3 C59 122.6(2)
C40 N3 Li2 87.37(19)
C59 N3 Li2 149.8(2)
N4 C40 N3 114.8(2)
N4 C40 C41 122.5(2)
N3 C40 C41 122.7(2)
N4 C40 Li2 56.07(16)
N3 C40 Li2 59.13(16)
C41 C40 Li2 173.0(2)
C42 C41 C46 118.3(2)
C42 C41 C40 121.0(2)
C46 C41 C40 120.7(2)
C43 C42 C41 121.0(3)
C44 C43 C42 119.8(3)
C45 C44 C43 120.1(3)
C44 C45 C46 120.1(3)
C45 C46 C41 120.7(3)
C52 C47 N4 123.7(2)
C52 C47 C48 119.6(2)
N4 C47 C48 116.5(2)
C49 C48 C47 118.8(3)
C49 C48 C53 120.9(2)
C47 C48 C53 120.2(2)
C50 C49 C48 121.1(3)
C51 C50 C49 119.8(3)
C50 C51 C52 121.7(3)
C51 C52 C47 118.5(2)
C51 C52 C56 118.4(2)
C47 C52 C56 123.0(2)
C48 C53 C54 111.4(2)
C48 C53 C55 113.0(2)
C54 C53 C55 111.0(2)
C52 C56 C57 113.3(2)
C52 C56 C58 109.4(2)
C57 C56 C58 110.0(2)
C60 C59 C64 119.3(2)
C60 C59 N3 117.5(2)
C64 C59 N3 123.0(2)
C61 C60 C59 119.3(2)
C61 C60 C65 119.3(2)
C59 C60 C65 121.4(2)
C62 C61 C60 121.4(3)
C63 C62 C61 119.1(2)
C62 C63 C64 122.2(3)
C63 C64 C59 118.6(2)
C63 C64 C68 118.0(2)
C59 C64 C68 123.3(2)
C60 C65 C67 111.3(2)
C60 C65 C66 112.9(2)
C67 C65 C66 109.2(2)
C64 C68 C69 111.9(2)
C64 C68 C70 110.8(2)
C69 C68 C70 110.3(2)
O3 C71 C72 114.2(2)
O3 C73 C74 110.6(3)
C75 O4 C77 110.8(4)
C75 O4 Li2 112.6(4)
C77 O4 Li2 135.8(3)
O4 C75 C76 114.4(6)
O4 C77 C78 109.5(4)
C75B O4B C77B 116.1(8)
C75B O4B Li2 126.9(7)
C77B O4B Li2 115.3(6)
O4B C75B C76B 111.3(9)
O4B C77B C78B 113.6(13)

loop_
_geom_bond_atom_site_label_1
_geom_bond_atom_site_label_2
_geom_bond_distance
Li1 O1 1.961(5)
Li1 O2 1.995(5)
Li1 N1 2.023(5)
Li1 N2 2.044(5)
Li1 C1 2.412(5)
O1 C34 1.438(3)
O1 C32 1.440(3)
O2 C38 1.438(3)
O2 C36 1.442(3)
N1 C1 1.332(3)
N1 C8 1.402(3)
N2 C1 1.335(3)
N2 C20 1.410(3)
C1 C2 1.501(3)
C2 C3 1.392(3)
C2 C7 1.401(3)
C3 C4 1.387(4)
C4 C5 1.392(4)
C5 C6 1.380(4)
C6 C7 1.383(4)
C8 C9 1.413(3)
C8 C13 1.416(3)
C9 C10 1.394(3)
C9 C14 1.515(3)
C10 C11 1.377(4)
C11 C12 1.377(4)
C12 C13 1.385(3)
C13 C17 1.519(4)
C14 C15 1.527(4)
C14 C16 1.533(3)
C17 C19 1.532(4)
C17 C18 1.535(4)
C20 C21 1.410(3)
C20 C25 1.421(3)
C21 C22 1.396(3)
C21 C26 1.519(3)
C22 C23 1.379(3)
C23 C24 1.382(4)
C24 C25 1.392(3)
C25 C29 1.519(3)
C26 C27 1.533(4)
C26 C28 1.542(3)
C29 C31 1.523(3)
C29 C30 1.530(3)
C32 C33 1.494(4)
C34 C35 1.511(4)
C36 C37 1.496(4)
C38 C39 1.515(4)
Li2 O4B 1.976(8)
Li2 O3 1.987(5)
Li2 O4 2.007(5)
Li2 N4 2.013(5)
Li2 N3 2.084(5)
Li2 C40 2.426(5)
O3 C71 1.434(3)
O3 C73 1.443(3)
N4 C40 1.336(3)
N4 C47 1.410(3)
N3 C40 1.340(3)
N3 C59 1.417(3)
C40 C41 1.510(4)
C41 C42 1.389(3)
C41 C46 1.393(3)
C42 C43 1.387(4)
C43 C44 1.379(4)
C44 C45 1.377(4)
C45 C46 1.386(4)
C47 C52 1.403(3)
C47 C48 1.425(3)
C48 C49 1.390(3)
C48 C53 1.516(4)
C49 C50 1.379(4)
C50 C51 1.375(4)
C51 C52 1.398(3)
C52 C56 1.517(4)
C53 C54 1.526(4)
C53 C55 1.533(4)
C56 C57 1.527(4)
C56 C58 1.541(4)
C59 C60 1.413(3)
C59 C64 1.414(3)
C60 C61 1.398(3)
C60 C65 1.512(4)
C61 C62 1.379(4)
C62 C63 1.374(4)
C63 C64 1.397(3)
C64 C68 1.521(3)
C65 C67 1.527(4)
C65 C66 1.529(4)
C68 C69 1.532(4)
C68 C70 1.536(4)
C71 C72 1.514(4)
C73 C74 1.482(4)
O4 C75 1.430(6)
O4 C77 1.465(5)
C75 C76 1.519(7)
C77 C78 1.489(8)
O4B C75B 1.411(8)
O4B C77B 1.417(11)
C75B C76B 1.489(12)
C77B C78B 1.493(12)

loop_
_geom_torsion_atom_site_label_1
_geom_torsion_atom_site_label_2
_geom_torsion_atom_site_label_3
_geom_torsion_atom_site_label_4
_geom_torsion
C8 N1 C1 N2 166.8(2)
Li1 N1 C1 N2 4.6(2)
C8 N1 C1 C2 -13.4(4)
Li1 N1 C1 C2 -175.6(2)
C8 N1 C1 Li1 162.2(3)
C20 N2 C1 N1 170.4(2)
Li1 N2 C1 N1 -4.6(2)
C20 N2 C1 C2 -9.4(4)
Li1 N2 C1 C2 175.6(2)
C20 N2 C1 Li1 175.0(3)
N1 C1 C2 C3 -35.3(3)
N2 C1 C2 C3 144.5(2)
N1 C1 C2 C7 142.8(2)
N2 C1 C2 C7 -37.4(3)
C7 C2 C3 C4 -0.9(4)
C1 C2 C3 C4 177.2(2)
C2 C3 C4 C5 0.8(4)
C3 C4 C5 C6 -0.4(4)
C4 C5 C6 C7 0.1(4)
C5 C6 C7 C2 -0.3(4)
C3 C2 C7 C6 0.7(4)
C1 C2 C7 C6 -177.4(2)
C1 N1 C8 C9 -53.7(3)
Li1 N1 C8 C9 96.4(4)
C1 N1 C8 C13 130.9(3)
Li1 N1 C8 C13 -79.0(4)
N1 C8 C9 C10 176.8(2)
C13 C8 C9 C10 -7.9(4)
N1 C8 C9 C14 -6.3(4)
C13 C8 C9 C14 169.0(2)
C8 C9 C10 C11 2.8(4)
C14 C9 C10 C11 -174.3(2)
C9 C10 C11 C12 3.1(4)
C10 C11 C12 C13 -3.8(4)
C11 C12 C13 C8 -1.5(4)
C11 C12 C13 C17 179.5(2)
N1 C8 C13 C12 -177.0(2)
C9 C8 C13 C12 7.4(4)
N1 C8 C13 C17 2.0(3)
C9 C8 C13 C17 -173.6(2)
C10 C9 C14 C15 -53.6(3)
C8 C9 C14 C15 129.4(2)
C10 C9 C14 C16 69.6(3)
C8 C9 C14 C16 -107.4(3)
C12 C13 C17 C19 -35.4(4)
C8 C13 C17 C19 145.6(2)
C12 C13 C17 C18 90.1(3)
C8 C13 C17 C18 -88.9(3)
C1 N2 C20 C21 -60.1(3)
Li1 N2 C20 C21 110.6(4)
C1 N2 C20 C25 124.4(3)
Li1 N2 C20 C25 -65.0(4)
N2 C20 C21 C22 179.0(2)
C25 C20 C21 C22 -5.6(4)
N2 C20 C21 C26 -2.6(4)
C25 C20 C21 C26 172.8(2)
C20 C21 C22 C23 2.4(4)
C26 C21 C22 C23 -176.1(2)
C21 C22 C23 C24 1.4(4)
C22 C23 C24 C25 -2.0(4)
C23 C24 C25 C20 -1.2(4)
C23 C24 C25 C29 -178.6(2)
N2 C20 C25 C24 -179.2(2)
C21 C20 C25 C24 5.0(4)
N2 C20 C25 C29 -1.8(3)
C21 C20 C25 C29 -177.6(2)
C22 C21 C26 C27 -55.2(3)
C20 C21 C26 C27 126.4(3)
C22 C21 C26 C28 68.1(3)
C20 C21 C26 C28 -110.3(3)
C24 C25 C29 C31 -29.7(3)
C20 C25 C29 C31 153.0(2)
C24 C25 C29 C30 95.1(3)
C20 C25 C29 C30 -82.2(3)
C34 O1 C32 C33 81.4(3)
Li1 O1 C32 C33 -90.0(3)
C32 O1 C34 C35 87.9(3)
Li1 O1 C34 C35 -101.7(3)
C38 O2 C36 C37 160.5(2)
Li1 O2 C36 C37 -1.6(4)
C36 O2 C38 C39 63.8(3)
Li1 O2 C38 C39 -130.1(3)
C47 N4 C40 N3 -167.3(2)
Li2 N4 C40 N3 -7.2(2)
C47 N4 C40 C41 11.8(4)
Li2 N4 C40 C41 171.9(2)
C47 N4 C40 Li2 -160.1(3)
C59 N3 C40 N4 -169.7(2)
Li2 N3 C40 N4 7.0(2)
C59 N3 C40 C41 11.2(4)
Li2 N3 C40 C41 -172.1(2)
C59 N3 C40 Li2 -176.7(3)
N4 C40 C41 C42 37.9(4)
N3 C40 C41 C42 -143.0(2)
N4 C40 C41 C46 -139.6(2)
N3 C40 C41 C46 39.4(4)
C46 C41 C42 C43 0.3(4)
C40 C41 C42 C43 -177.3(2)
C41 C42 C43 C44 0.2(4)
C42 C43 C44 C45 -1.1(4)
C43 C44 C45 C46 1.4(4)
C44 C45 C46 C41 -0.8(4)
C42 C41 C46 C45 0.0(4)
C40 C41 C46 C45 177.6(2)
C40 N4 C47 C52 55.6(3)
Li2 N4 C47 C52 -91.2(4)
C40 N4 C47 C48 -128.8(3)
Li2 N4 C47 C48 84.4(4)
C52 C47 C48 C49 -8.0(4)
N4 C47 C48 C49 176.3(2)
C52 C47 C48 C53 173.2(2)
N4 C47 C48 C53 -2.6(3)
C47 C48 C49 C50 2.0(4)
C53 C48 C49 C50 -179.2(3)
C48 C49 C50 C51 3.5(4)
C49 C50 C51 C52 -3.1(4)
C50 C51 C52 C47 -2.9(4)
C50 C51 C52 C56 174.0(2)
N4 C47 C52 C51 -176.2(2)
C48 C47 C52 C51 8.4(4)
N4 C47 C52 C56 7.1(4)
C48 C47 C52 C56 -168.4(2)
C49 C48 C53 C54 -86.8(3)
C47 C48 C53 C54 92.1(3)
C49 C48 C53 C55 39.0(4)
C47 C48 C53 C55 -142.1(3)
C51 C52 C56 C57 50.5(3)
C47 C52 C56 C57 -132.7(3)
C51 C52 C56 C58 -72.7(3)
C47 C52 C56 C58 104.1(3)
C40 N3 C59 C60 -121.0(3)
Li2 N3 C59 C60 65.6(5)
C40 N3 C59 C64 63.8(3)
Li2 N3 C59 C64 -109.6(4)
C64 C59 C60 C61 -2.9(4)
N3 C59 C60 C61 -178.3(2)
C64 C59 C60 C65 178.6(2)
N3 C59 C60 C65 3.2(4)
C59 C60 C61 C62 1.5(4)
C65 C60 C61 C62 -180.0(2)
C60 C61 C62 C63 0.4(4)
C61 C62 C63 C64 -0.9(4)
C62 C63 C64 C59 -0.5(4)
C62 C63 C64 C68 178.0(2)
C60 C59 C64 C63 2.4(4)
N3 C59 C64 C63 177.5(2)
C60 C59 C64 C68 -176.0(2)
N3 C59 C64 C68 -0.9(4)
C61 C60 C65 C67 62.0(3)
C59 C60 C65 C67 -119.5(3)
C61 C60 C65 C66 -61.3(3)
C59 C60 C65 C66 117.2(3)
C63 C64 C68 C69 57.6(3)
C59 C64 C68 C69 -124.1(3)
C63 C64 C68 C70 -66.0(3)
C59 C64 C68 C70 112.4(3)
C73 O3 C71 C72 -65.7(3)
Li2 O3 C71 C72 129.0(3)
C71 O3 C73 C74 -164.1(2)
Li2 O3 C73 C74 -2.5(4)
C77 O4 C75 C76 -74.4(7)
Li2 O4 C75 C76 113.8(6)
C75 O4 C77 C78 177.7(6)
Li2 O4 C77 C78 -13.2(10)
C77B O4B C75B C76B 172.0(13)
Li2 O4B C75B C76B 8(2)
C75B O4B C77B C78B 79.2(18)
Li2 O4B C77B C78B -114.6(14)
